data_1517264
loop_
_publ_author_name
'Seo, Daniel M.'
'Boyle, Paul D.'
'Allen, Joshua L.'
'Han, Sang-Don'
'J\'onsson, Erlendur'
'Johansson, Patrik'
'Henderson, Wesley A.'

_publ_section_title
;
 Solvate Structures and Computational/Spectroscopic Characterization of
 LiBF4Electrolytes
;
_journal_issue 32
_journal_name_full 'The Journal of Physical Chemistry C'
_journal_page_first 18377
_journal_paper_doi 10.1021/jp5046782
_journal_volume 118
_journal_year 2014
_chemical_formula_sum 'C24 H17 B F4 N4'
_chemical_formula_weight 448.23
_chemical_name_systematic (PHEN)1:HBF4
_space_group_IT_number 2
_symmetry_cell_setting triclinic
_symmetry_space_group_name_Hall '-P 1'
_symmetry_space_group_name_H-M 'P -1'
_atom_sites_solution_hydrogens geom
_atom_sites_solution_primary direct
_atom_sites_solution_secondary difmap
_audit_creation_method SHELXL-97
_cell_angle_alpha 76.968(11)
_cell_angle_beta 84.430(8)
_cell_angle_gamma 82.375(8)
_cell_formula_units_Z 4
_cell_length_a 7.276(2)
_cell_length_b 12.981(5)
_cell_length_c 21.737(8)
_cell_measurement_reflns_used 9701
_cell_measurement_temperature 110
_cell_measurement_theta_max 30.31
_cell_measurement_theta_min 3.00
_cell_volume 1977.7(12)
_computing_cell_refinement SAINT
_computing_data_collection Apex2
_computing_data_reduction SAINT
_computing_molecular_graphics NRCVAX
_computing_publication_material cif2tables.py
_computing_structure_refinement XL
_computing_structure_solution XS
_diffrn_ambient_temperature 110
_diffrn_measured_fraction_theta_full 0.985
_diffrn_measured_fraction_theta_max 0.985
_diffrn_measurement_device_type 'Bruker-Nonius Kappa Axis X8 Apex2'
_diffrn_measurement_method 'omega and phi scans'
_diffrn_radiation_monochromator graphite
_diffrn_radiation_source 'fine-focus sealed tube'
_diffrn_radiation_type MoK\a
_diffrn_radiation_wavelength 0.71073
_diffrn_reflns_av_R_equivalents 0.0657
_diffrn_reflns_av_sigmaI/netI 0.0576
_diffrn_reflns_limit_h_max 9
_diffrn_reflns_limit_h_min -10
_diffrn_reflns_limit_k_max 19
_diffrn_reflns_limit_k_min -19
_diffrn_reflns_limit_l_max 31
_diffrn_reflns_limit_l_min -31
_diffrn_reflns_number 86258
_diffrn_reflns_theta_full 31.59
_diffrn_reflns_theta_max 31.59
_diffrn_reflns_theta_min 1.62
_exptl_absorpt_coefficient_mu 0.117
_exptl_absorpt_correction_T_max 0.9948
_exptl_absorpt_correction_T_min 0.9453
_exptl_absorpt_correction_type multi-scan
_exptl_absorpt_process_details SADABS
_exptl_crystal_colour colourless
_exptl_crystal_density_diffrn 1.505
_exptl_crystal_density_method 'not measured'
_exptl_crystal_description prism
_exptl_crystal_F_000 920
_exptl_crystal_size_max 0.49
_exptl_crystal_size_mid 0.10
_exptl_crystal_size_min 0.05
_refine_diff_density_max 0.972
_refine_diff_density_min -0.525
_refine_diff_density_rms 0.063
_refine_ls_extinction_method none
_refine_ls_goodness_of_fit_ref 1.023
_refine_ls_hydrogen_treatment refall
_refine_ls_matrix_type full
_refine_ls_number_parameters 731
_refine_ls_number_reflns 13054
_refine_ls_number_restraints 0
_refine_ls_restrained_S_all 1.023
_refine_ls_R_factor_all 0.1141
_refine_ls_R_factor_gt 0.0556
_refine_ls_shift/su_max 0.000
_refine_ls_shift/su_mean 0.000
_refine_ls_structure_factor_coef Fsqd
_refine_ls_weighting_details 'calc w=1/[\s^2^(Fo^2^)+(0.0675P)^2^+0.6902P] where P=(Fo^2^+2Fc^2^)/3'
_refine_ls_weighting_scheme calc
_refine_ls_wR_factor_gt 0.1299
_refine_ls_wR_factor_ref 0.1590
_reflns_number_gt 7474
_reflns_number_total 13054
_reflns_threshold_expression >2sigma(I)
_cod_data_source_file jp5046782_si_002.cif
_cod_data_source_block (PHEN)1:HBF4
_cod_depositor_comments 'Adding full bibliography for 1517256--1517264.cif.'
_cod_original_cell_volume 1977.6(12)
_cod_database_code 1517264

loop_
_symmetry_equiv_pos_as_xyz
'x, y, z'
'-x, -y, -z'

loop_
_atom_site_label
_atom_site_type_symbol
_atom_site_fract_x
_atom_site_fract_y
_atom_site_fract_z
_atom_site_U_iso_or_equiv
_atom_site_adp_type
_atom_site_occupancy
_atom_site_symmetry_multiplicity
_atom_site_calc_flag
N1A N 0.0963(2) 0.10369(11) 0.20846(7) 0.0197(3) Uani 1 1 d
N2A N 0.2020(2) 0.30073(11) 0.15057(7) 0.0191(3) Uani 1 1 d
C1A C 0.0483(2) 0.00771(14) 0.23524(9) 0.0215(4) Uani 1 1 d
H1A H 0.032(3) -0.0093(16) 0.2834(10) 0.026(5) Uiso 1 1 d
C2A C 0.0253(3) -0.06985(15) 0.20168(9) 0.0239(4) Uani 1 1 d
H2A H -0.009(3) -0.1399(18) 0.2264(10) 0.034(6) Uiso 1 1 d
C3A C 0.0532(2) -0.04575(14) 0.13724(9) 0.0230(4) Uani 1 1 d
H3A H 0.042(3) -0.0959(18) 0.1114(11) 0.038(6) Uiso 1 1 d
C4A C 0.1042(2) 0.05498(14) 0.10637(8) 0.0198(3) Uani 1 1 d
C5A C 0.1377(3) 0.08410(15) 0.03910(9) 0.0234(4) Uani 1 1 d
H5A H 0.130(3) 0.0324(17) 0.0137(10) 0.033(6) Uiso 1 1 d
C6A C 0.1855(3) 0.18143(15) 0.01073(9) 0.0243(4) Uani 1 1 d
H6A H 0.209(3) 0.2031(16) -0.0351(10) 0.026(5) Uiso 1 1 d
C7A C 0.2084(2) 0.25714(14) 0.04716(8) 0.0210(4) Uani 1 1 d
C8A C 0.2622(3) 0.35815(15) 0.01861(9) 0.0254(4) Uani 1 1 d
H8A H 0.282(3) 0.3749(17) -0.0248(11) 0.032(6) Uiso 1 1 d
C9A C 0.2851(3) 0.42699(15) 0.05567(9) 0.0254(4) Uani 1 1 d
H9A H 0.325(3) 0.4928(18) 0.0389(10) 0.032(6) Uiso 1 1 d
C10A C 0.2537(3) 0.39482(15) 0.12140(9) 0.0228(4) Uani 1 1 d
H10A H 0.263(3) 0.4393(17) 0.1492(10) 0.028(6) Uiso 1 1 d
C11A C 0.1795(2) 0.23129(13) 0.11400(8) 0.0179(3) Uani 1 1 d
C12A C 0.1245(2) 0.12765(13) 0.14434(8) 0.0172(3) Uani 1 1 d
N1B N 0.5528(2) 0.02993(12) 0.28039(7) 0.0213(3) Uani 1 1 d
N2B N 0.6626(2) 0.21955(11) 0.21258(7) 0.0174(3) Uani 1 1 d
H2NB H 0.655(3) 0.2088(17) 0.2540(11) 0.028(6) Uiso 1 1 d
C1B C 0.4993(3) -0.06198(15) 0.31238(10) 0.0263(4) Uani 1 1 d
H1B H 0.487(3) -0.0725(16) 0.3592(10) 0.029(6) Uiso 1 1 d
C2B C 0.4569(3) -0.14144(15) 0.28356(11) 0.0298(4) Uani 1 1 d
H2B H 0.407(4) -0.205(2) 0.3125(12) 0.050(7) Uiso 1 1 d
C3B C 0.4739(3) -0.12529(15) 0.21903(11) 0.0283(4) Uani 1 1 d
H3B H 0.444(3) -0.1773(17) 0.1977(10) 0.031(6) Uiso 1 1 d
C4B C 0.5339(2) -0.02992(14) 0.18283(9) 0.0232(4) Uani 1 1 d
C5B C 0.5574(3) -0.00626(17) 0.11491(10) 0.0282(4) Uani 1 1 d
H5B H 0.533(3) -0.0578(18) 0.0938(11) 0.037(6) Uiso 1 1 d
C6B C 0.6132(3) 0.08684(17) 0.08264(9) 0.0268(4) Uani 1 1 d
H6B H 0.624(3) 0.1040(18) 0.0375(11) 0.037(6) Uiso 1 1 d
C7B C 0.6504(2) 0.16573(15) 0.11503(8) 0.0214(4) Uani 1 1 d
C8B C 0.7102(3) 0.26375(16) 0.08322(9) 0.0247(4) Uani 1 1 d
H8B H 0.732(3) 0.2766(16) 0.0380(10) 0.028(6) Uiso 1 1 d
C9B C 0.7458(3) 0.33597(16) 0.11664(9) 0.0246(4) Uani 1 1 d
H9B H 0.794(3) 0.4051(19) 0.0962(11) 0.045(7) Uiso 1 1 d
C10B C 0.7203(2) 0.31173(14) 0.18242(8) 0.0201(3) Uani 1 1 d
H10B H 0.743(3) 0.3589(16) 0.2092(10) 0.027(5) Uiso 1 1 d
C11B C 0.6278(2) 0.14465(14) 0.18155(8) 0.0180(3) Uani 1 1 d
C12B C 0.5691(2) 0.04558(13) 0.21665(8) 0.0193(3) Uani 1 1 d
N1C N 0.1127(2) 0.29019(11) 0.28776(7) 0.0180(3) Uani 1 1 d
H1NC H 0.116(3) 0.3027(19) 0.2459(12) 0.046(7) Uiso 1 1 d
N2C N -0.0333(2) 0.48290(11) 0.21889(7) 0.0203(3) Uani 1 1 d
C1C C 0.1891(3) 0.19613(14) 0.31864(9) 0.0210(4) Uani 1 1 d
H1C H 0.241(3) 0.1471(16) 0.2923(10) 0.025(5) Uiso 1 1 d
C2C C 0.1846(3) 0.17216(15) 0.38431(9) 0.0232(4) Uani 1 1 d
H2C H 0.248(4) 0.104(2) 0.4037(11) 0.047(7) Uiso 1 1 d
C3C C 0.0999(3) 0.24614(15) 0.41743(9) 0.0218(4) Uani 1 1 d
H3C H 0.094(3) 0.2320(15) 0.4639(10) 0.025(5) Uiso 1 1 d
C4C C 0.0209(2) 0.34596(14) 0.38490(8) 0.0192(3) Uani 1 1 d
C5C C -0.0631(2) 0.42811(15) 0.41659(9) 0.0222(4) Uani 1 1 d
H5C H -0.069(3) 0.4095(17) 0.4620(11) 0.035(6) Uiso 1 1 d
C6C C -0.1297(3) 0.52457(15) 0.38345(9) 0.0233(4) Uani 1 1 d
H6C H -0.185(3) 0.5810(16) 0.4048(9) 0.023(5) Uiso 1 1 d
C7C C -0.1217(2) 0.54753(14) 0.31577(8) 0.0196(3) Uani 1 1 d
C8C C -0.1863(3) 0.64763(14) 0.27894(9) 0.0240(4) Uani 1 1 d
H8C H -0.243(3) 0.7044(16) 0.2987(10) 0.026(5) Uiso 1 1 d
C9C C -0.1730(3) 0.66272(15) 0.21460(10) 0.0258(4) Uani 1 1 d
H9C H -0.218(3) 0.7307(17) 0.1875(10) 0.030(6) Uiso 1 1 d
C10C C -0.0953(3) 0.57810(14) 0.18616(9) 0.0238(4) Uani 1 1 d
H10C H -0.085(3) 0.5871(17) 0.1406(11) 0.032(6) Uiso 1 1 d
C11C C -0.0454(2) 0.46857(13) 0.28256(8) 0.0175(3) Uani 1 1 d
C12C C 0.0294(2) 0.36693(13) 0.31824(8) 0.0170(3) Uani 1 1 d
N1D N 0.6695(2) 0.20266(11) 0.34979(7) 0.0187(3) Uani 1 1 d
N2D N 0.5169(2) 0.40242(11) 0.29128(7) 0.0188(3) Uani 1 1 d
C1D C 0.7441(3) 0.10742(14) 0.37943(9) 0.0220(4) Uani 1 1 d
H1D H 0.802(3) 0.0600(16) 0.3513(10) 0.027(5) Uiso 1 1 d
C2D C 0.7434(3) 0.07354(15) 0.44536(9) 0.0261(4) Uani 1 1 d
H2D H 0.813(3) 0.0050(18) 0.4611(10) 0.033(6) Uiso 1 1 d
C3D C 0.6614(3) 0.14162(15) 0.48217(9) 0.0260(4) Uani 1 1 d
H3D H 0.660(3) 0.1204(18) 0.5265(11) 0.038(6) Uiso 1 1 d
C4D C 0.5795(2) 0.24337(14) 0.45318(8) 0.0210(4) Uani 1 1 d
C5D C 0.4883(3) 0.31738(16) 0.48955(9) 0.0250(4) Uani 1 1 d
H5D H 0.479(3) 0.2954(17) 0.5358(11) 0.035(6) Uiso 1 1 d
C6D C 0.4109(3) 0.41444(15) 0.46073(9) 0.0238(4) Uani 1 1 d
H6D H 0.345(3) 0.4629(16) 0.4856(10) 0.027(5) Uiso 1 1 d
C7D C 0.4187(2) 0.44657(13) 0.39316(8) 0.0196(3) Uani 1 1 d
C8D C 0.3389(2) 0.54772(14) 0.36212(9) 0.0227(4) Uani 1 1 d
H8D H 0.272(3) 0.5968(17) 0.3876(10) 0.033(6) Uiso 1 1 d
C9D C 0.3490(3) 0.57327(14) 0.29757(9) 0.0232(4) Uani 1 1 d
H9D H 0.293(3) 0.6408(17) 0.2741(10) 0.030(6) Uiso 1 1 d
C10D C 0.4399(3) 0.49850(14) 0.26411(9) 0.0219(4) Uani 1 1 d
H10D H 0.454(3) 0.5151(15) 0.2181(10) 0.023(5) Uiso 1 1 d
C11D C 0.5064(2) 0.37605(13) 0.35565(8) 0.0171(3) Uani 1 1 d
C12D C 0.5882(2) 0.27149(13) 0.38642(8) 0.0167(3) Uani 1 1 d
B1 B 0.3363(3) 0.69848(17) 0.10305(10) 0.0266(5) Uani 1 1 d
F1 F 0.26034(18) 0.70967(9) 0.16226(5) 0.0356(3) Uani 1 1 d
F2 F 0.4684(2) 0.60886(11) 0.10889(6) 0.0476(4) Uani 1 1 d
F3 F 0.1970(2) 0.68074(12) 0.06841(6) 0.0507(4) Uani 1 1 d
F4 F 0.4135(2) 0.78846(11) 0.07112(7) 0.0566(4) Uani 1 1 d
B2 B 0.0137(3) 0.80831(18) 0.39785(10) 0.0265(5) Uani 1 1 d
F5 F 0.08243(18) 0.90495(9) 0.39393(6) 0.0365(3) Uani 1 1 d
F6 F 0.1082(2) 0.72928(10) 0.44145(6) 0.0441(4) Uani 1 1 d
F7 F 0.0405(2) 0.78115(10) 0.33951(5) 0.0458(4) Uani 1 1 d
F8 F -0.1716(2) 0.81835(13) 0.41825(9) 0.0664(5) Uani 1 1 d

loop_
_atom_site_aniso_label
_atom_site_aniso_U_11
_atom_site_aniso_U_22
_atom_site_aniso_U_33
_atom_site_aniso_U_23
_atom_site_aniso_U_13
_atom_site_aniso_U_12
N1A 0.0180(7) 0.0195(7) 0.0212(7) -0.0055(6) -0.0009(6) 0.0005(6)
N2A 0.0167(7) 0.0207(7) 0.0205(7) -0.0068(6) 0.0006(6) -0.0010(6)
C1A 0.0169(8) 0.0219(9) 0.0246(9) -0.0041(7) -0.0002(7) -0.0001(7)
C2A 0.0191(9) 0.0206(9) 0.0316(10) -0.0039(7) -0.0036(7) -0.0017(7)
C3A 0.0188(9) 0.0222(9) 0.0303(10) -0.0094(8) -0.0060(7) -0.0016(7)
C4A 0.0154(8) 0.0226(8) 0.0231(8) -0.0092(7) -0.0041(7) 0.0015(7)
C5A 0.0206(9) 0.0303(10) 0.0232(9) -0.0134(8) -0.0060(7) -0.0012(7)
C6A 0.0238(9) 0.0314(10) 0.0189(9) -0.0085(7) -0.0040(7) -0.0002(8)
C7A 0.0175(8) 0.0264(9) 0.0191(8) -0.0062(7) -0.0018(7) 0.0006(7)
C8A 0.0258(10) 0.0273(9) 0.0204(9) -0.0029(7) 0.0024(7) 0.0001(8)
C9A 0.0255(10) 0.0230(9) 0.0262(9) -0.0039(7) 0.0045(7) -0.0044(8)
C10A 0.0215(9) 0.0230(9) 0.0251(9) -0.0090(7) 0.0029(7) -0.0034(7)
C11A 0.0138(8) 0.0205(8) 0.0194(8) -0.0062(6) -0.0017(6) 0.0012(6)
C12A 0.0126(8) 0.0199(8) 0.0197(8) -0.0069(6) -0.0021(6) 0.0014(6)
N1B 0.0192(7) 0.0207(7) 0.0247(8) -0.0081(6) -0.0020(6) 0.0009(6)
N2B 0.0172(7) 0.0211(7) 0.0149(7) -0.0064(6) -0.0019(5) -0.0007(6)
C1B 0.0221(9) 0.0232(9) 0.0329(11) -0.0056(8) -0.0016(8) -0.0006(7)
C2B 0.0215(10) 0.0188(9) 0.0495(13) -0.0091(9) -0.0039(9) 0.0005(7)
C3B 0.0183(9) 0.0225(9) 0.0486(12) -0.0182(9) -0.0065(8) 0.0025(7)
C4B 0.0133(8) 0.0251(9) 0.0357(10) -0.0172(8) -0.0055(7) 0.0023(7)
C5B 0.0175(9) 0.0371(11) 0.0378(11) -0.0260(9) -0.0081(8) 0.0035(8)
C6B 0.0175(9) 0.0418(11) 0.0256(10) -0.0198(9) -0.0044(7) 0.0041(8)
C7B 0.0139(8) 0.0314(10) 0.0206(8) -0.0119(7) -0.0034(6) 0.0036(7)
C8B 0.0189(9) 0.0365(11) 0.0174(9) -0.0071(8) -0.0013(7) 0.0036(8)
C9B 0.0218(9) 0.0267(9) 0.0224(9) -0.0020(7) 0.0013(7) -0.0002(7)
C10B 0.0177(8) 0.0218(8) 0.0210(8) -0.0054(7) 0.0000(7) -0.0018(7)
C11B 0.0125(8) 0.0227(8) 0.0206(8) -0.0095(7) -0.0027(6) 0.0009(6)
C12B 0.0141(8) 0.0191(8) 0.0265(9) -0.0103(7) -0.0047(7) 0.0028(6)
N1C 0.0174(7) 0.0190(7) 0.0181(7) -0.0058(6) -0.0001(6) -0.0020(6)
N2C 0.0192(7) 0.0198(7) 0.0223(7) -0.0051(6) 0.0007(6) -0.0034(6)
C1C 0.0202(9) 0.0194(8) 0.0241(9) -0.0066(7) -0.0013(7) -0.0009(7)
C2C 0.0230(9) 0.0211(9) 0.0247(9) -0.0030(7) -0.0029(7) -0.0018(7)
C3C 0.0218(9) 0.0262(9) 0.0182(8) -0.0042(7) -0.0016(7) -0.0059(7)
C4C 0.0156(8) 0.0223(8) 0.0215(8) -0.0077(7) 0.0007(6) -0.0053(7)
C5C 0.0194(9) 0.0297(10) 0.0202(9) -0.0113(7) 0.0022(7) -0.0047(7)
C6C 0.0182(9) 0.0258(9) 0.0291(10) -0.0146(8) 0.0036(7) -0.0028(7)
C7C 0.0136(8) 0.0205(8) 0.0263(9) -0.0085(7) 0.0010(7) -0.0038(6)
C8C 0.0192(9) 0.0190(8) 0.0356(10) -0.0110(8) -0.0002(7) -0.0012(7)
C9C 0.0236(9) 0.0190(9) 0.0339(10) -0.0037(8) -0.0015(8) -0.0031(7)
C10C 0.0227(9) 0.0212(9) 0.0266(9) -0.0029(7) 0.0006(7) -0.0047(7)
C11C 0.0135(8) 0.0177(8) 0.0222(8) -0.0060(6) 0.0011(6) -0.0042(6)
C12C 0.0134(8) 0.0187(8) 0.0209(8) -0.0083(6) 0.0011(6) -0.0038(6)
N1D 0.0175(7) 0.0204(7) 0.0195(7) -0.0073(6) -0.0010(6) -0.0013(6)
N2D 0.0179(7) 0.0205(7) 0.0189(7) -0.0057(6) -0.0009(6) -0.0035(6)
C1D 0.0238(9) 0.0220(9) 0.0217(9) -0.0081(7) -0.0029(7) -0.0008(7)
C2D 0.0299(10) 0.0220(9) 0.0249(9) -0.0015(7) -0.0057(8) -0.0005(8)
C3D 0.0305(10) 0.0283(10) 0.0186(9) -0.0029(7) -0.0022(7) -0.0049(8)
C4D 0.0205(9) 0.0251(9) 0.0188(8) -0.0068(7) 0.0007(7) -0.0053(7)
C5D 0.0268(10) 0.0325(10) 0.0178(8) -0.0097(7) 0.0039(7) -0.0077(8)
C6D 0.0236(9) 0.0291(10) 0.0223(9) -0.0140(8) 0.0058(7) -0.0060(8)
C7D 0.0176(8) 0.0208(8) 0.0229(8) -0.0093(7) 0.0022(7) -0.0059(7)
C8D 0.0177(8) 0.0201(8) 0.0334(10) -0.0125(7) 0.0020(7) -0.0043(7)
C9D 0.0186(9) 0.0188(8) 0.0330(10) -0.0065(7) -0.0025(7) -0.0033(7)
C10D 0.0202(9) 0.0225(9) 0.0236(9) -0.0046(7) -0.0017(7) -0.0057(7)
C11D 0.0144(8) 0.0197(8) 0.0190(8) -0.0069(6) -0.0002(6) -0.0043(6)
C12D 0.0151(8) 0.0196(8) 0.0172(8) -0.0068(6) 0.0001(6) -0.0043(6)
B1 0.0351(12) 0.0254(10) 0.0197(10) -0.0055(8) 0.0014(9) -0.0063(9)
F1 0.0510(8) 0.0338(6) 0.0246(6) -0.0123(5) 0.0092(5) -0.0128(6)
F2 0.0516(9) 0.0476(8) 0.0368(7) -0.0049(6) 0.0089(6) 0.0028(7)
F3 0.0597(9) 0.0686(10) 0.0278(7) -0.0065(6) -0.0063(6) -0.0261(8)
F4 0.0873(12) 0.0410(8) 0.0451(8) -0.0115(6) 0.0254(8) -0.0380(8)
B2 0.0287(11) 0.0277(11) 0.0210(10) -0.0012(8) -0.0017(8) -0.0024(9)
F5 0.0505(8) 0.0272(6) 0.0339(7) -0.0088(5) -0.0092(6) -0.0034(5)
F6 0.0685(10) 0.0304(7) 0.0296(6) -0.0060(5) -0.0142(6) 0.0154(6)
F7 0.0810(11) 0.0400(7) 0.0220(6) -0.0077(5) -0.0066(6) -0.0233(7)
F8 0.0327(8) 0.0598(10) 0.0917(13) 0.0053(9) 0.0142(8) -0.0017(7)

loop_
_atom_type_symbol
_atom_type_description
_atom_type_scat_dispersion_real
_atom_type_scat_dispersion_imag
_atom_type_scat_source
C C 0.0033 0.0016 'International Tables Vol C Tables 4.2.6.8 and 6.1.1.4'
H H 0.0000 0.0000 'International Tables Vol C Tables 4.2.6.8 and 6.1.1.4'
B B 0.0013 0.0007 'International Tables Vol C Tables 4.2.6.8 and 6.1.1.4'
F F 0.0171 0.0103 'International Tables Vol C Tables 4.2.6.8 and 6.1.1.4'
N N 0.0061 0.0033 'International Tables Vol C Tables 4.2.6.8 and 6.1.1.4'

loop_
_geom_angle_atom_site_label_1
_geom_angle_atom_site_label_2
_geom_angle_atom_site_label_3
_geom_angle
C1A N1A C12A 117.30(15)
C10A N2A C11A 117.62(15)
N1A C1A C2A 124.30(17)
N1A C1A H1A 115.9(11)
C2A C1A H1A 119.8(11)
C3A C2A C1A 118.44(17)
C3A C2A H2A 123.6(13)
C1A C2A H2A 117.9(13)
C2A C3A C4A 119.64(17)
C2A C3A H3A 122.6(14)
C4A C3A H3A 117.7(14)
C3A C4A C12A 117.72(16)
C3A C4A C5A 122.10(16)
C12A C4A C5A 120.17(16)
C6A C5A C4A 120.84(16)
C6A C5A H5A 119.6(13)
C4A C5A H5A 119.5(13)
C5A C6A C7A 120.91(17)
C5A C6A H6A 122.2(12)
C7A C6A H6A 116.8(12)
C8A C7A C11A 117.93(16)
C8A C7A C6A 121.80(17)
C11A C7A C6A 120.27(16)
C9A C8A C7A 119.49(18)
C9A C8A H8A 122.4(14)
C7A C8A H8A 118.1(14)
C8A C9A C10A 118.77(18)
C8A C9A H9A 122.1(14)
C10A C9A H9A 119.1(14)
N2A C10A C9A 124.05(17)
N2A C10A H10A 113.1(13)
C9A C10A H10A 122.8(13)
N2A C11A C7A 122.14(16)
N2A C11A C12A 119.04(15)
C7A C11A C12A 118.82(15)
N1A C12A C4A 122.60(16)
N1A C12A C11A 118.43(14)
C4A C12A C11A 118.97(15)
C1B N1B C12B 117.16(16)
C10B N2B C11B 122.44(15)
C10B N2B H2NB 115.2(14)
C11B N2B H2NB 122.3(14)
N1B C1B C2B 123.56(19)
N1B C1B H1B 116.5(12)
C2B C1B H1B 119.9(12)
C3B C2B C1B 119.06(19)
C3B C2B H2B 124.3(14)
C1B C2B H2B 116.5(14)
C2B C3B C4B 119.66(17)
C2B C3B H3B 121.3(13)
C4B C3B H3B 119.0(13)
C3B C4B C12B 116.55(18)
C3B C4B C5B 123.65(17)
C12B C4B C5B 119.79(17)
C6B C5B C4B 121.14(17)
C6B C5B H5B 121.0(14)
C4B C5B H5B 117.9(14)
C5B C6B C7B 120.94(18)
C5B C6B H6B 121.3(14)
C7B C6B H6B 117.7(14)
C8B C7B C11B 118.16(16)
C8B C7B C6B 122.82(17)
C11B C7B C6B 119.02(17)
C9B C8B C7B 120.40(17)
C9B C8B H8B 121.4(12)
C7B C8B H8B 118.1(12)
C8B C9B C10B 119.32(18)
C8B C9B H9B 123.2(14)
C10B C9B H9B 117.4(14)
N2B C10B C9B 120.43(17)
N2B C10B H10B 115.7(12)
C9B C10B H10B 123.9(12)
N2B C11B C7B 119.24(16)
N2B C11B C12B 120.05(15)
C7B C11B C12B 120.70(15)
N1B C12B C4B 123.97(17)
N1B C12B C11B 117.62(15)
C4B C12B C11B 118.40(16)
C1C N1C C12C 122.39(16)
C1C N1C H1NC 118.2(16)
C12C N1C H1NC 119.4(16)
C10C N2C C11C 117.18(15)
N1C C1C C2C 120.43(17)
N1C C1C H1C 115.4(12)
C2C C1C H1C 124.2(12)
C3C C2C C1C 119.55(17)
C3C C2C H2C 123.9(14)
C1C C2C H2C 116.4(14)
C2C C3C C4C 120.12(17)
C2C C3C H3C 121.9(12)
C4C C3C H3C 118.0(12)
C3C C4C C12C 118.35(15)
C3C C4C C5C 122.83(16)
C12C C4C C5C 118.80(16)
C6C C5C C4C 120.95(17)
C6C C5C H5C 123.2(13)
C4C C5C H5C 115.9(13)
C5C C6C C7C 121.07(16)
C5C C6C H6C 121.2(12)
C7C C6C H6C 117.7(12)
C11C C7C C8C 116.64(17)
C11C C7C C6C 120.12(16)
C8C C7C C6C 123.23(16)
C9C C8C C7C 119.38(17)
C9C C8C H8C 119.7(12)
C7C C8C H8C 120.9(12)
C8C C9C C10C 119.37(18)
C8C C9C H9C 121.7(12)
C10C C9C H9C 118.9(12)
N2C C10C C9C 123.23(18)
N2C C10C H10C 116.1(13)
C9C C10C H10C 120.6(13)
N2C C11C C7C 124.17(16)
N2C C11C C12C 117.44(15)
C7C C11C C12C 118.36(15)
N1C C12C C4C 119.14(15)
N1C C12C C11C 120.19(15)
C4C C12C C11C 120.66(15)
C1D N1D C12D 117.44(15)
C10D N2D C11D 117.35(15)
N1D C1D C2D 124.12(17)
N1D C1D H1D 115.0(12)
C2D C1D H1D 120.8(12)
C3D C2D C1D 118.69(18)
C3D C2D H2D 124.8(13)
C1D C2D H2D 116.2(13)
C2D C3D C4D 119.51(17)
C2D C3D H3D 119.9(14)
C4D C3D H3D 120.6(14)
C3D C4D C12D 118.09(16)
C3D C4D C5D 121.87(17)
C12D C4D C5D 120.03(16)
C6D C5D C4D 120.82(17)
C6D C5D H5D 120.3(13)
C4D C5D H5D 118.9(13)
C5D C6D C7D 120.93(16)
C5D C6D H6D 120.4(12)
C7D C6D H6D 118.7(12)
C8D C7D C11D 118.14(16)
C8D C7D C6D 121.80(16)
C11D C7D C6D 120.06(16)
C9D C8D C7D 119.07(16)
C9D C8D H8D 121.6(13)
C7D C8D H8D 119.2(13)
C8D C9D C10D 118.92(17)
C8D C9D H9D 122.2(13)
C10D C9D H9D 118.9(13)
N2D C10D C9D 124.10(17)
N2D C10D H10D 114.8(12)
C9D C10D H10D 121.1(12)
N2D C11D C7D 122.42(15)
N2D C11D C12D 118.42(14)
C7D C11D C12D 119.16(15)
N1D C12D C4D 122.13(15)
N1D C12D C11D 118.86(15)
C4D C12D C11D 119.00(15)
F4 B1 F1 111.13(17)
F4 B1 F3 109.05(18)
F1 B1 F3 108.89(18)
F4 B1 F2 110.93(19)
F1 B1 F2 109.77(17)
F3 B1 F2 106.95(17)
F8 B2 F7 111.70(19)
F8 B2 F6 108.76(17)
F7 B2 F6 108.69(17)
F8 B2 F5 108.50(18)
F7 B2 F5 109.52(16)
F6 B2 F5 109.64(18)

loop_
_geom_bond_atom_site_label_1
_geom_bond_atom_site_label_2
_geom_bond_distance
N1A C1A 1.328(2)
N1A C12A 1.359(2)
N2A C10A 1.327(2)
N2A C11A 1.363(2)
C1A C2A 1.405(3)
C1A H1A 1.02(2)
C2A C3A 1.366(3)
C2A H2A 1.00(2)
C3A C4A 1.408(3)
C3A H3A 0.96(2)
C4A C12A 1.416(2)
C4A C5A 1.431(3)
C5A C6A 1.349(3)
C5A H5A 0.97(2)
C6A C7A 1.429(2)
C6A H6A 0.98(2)
C7A C8A 1.407(3)
C7A C11A 1.417(2)
C8A C9A 1.366(3)
C8A H8A 0.92(2)
C9A C10A 1.400(3)
C9A H9A 0.92(2)
C10A H10A 0.94(2)
C11A C12A 1.448(2)
N1B C1B 1.325(2)
N1B C12B 1.350(2)
N2B C10B 1.328(2)
N2B C11B 1.363(2)
N2B H2NB 0.88(2)
C1B C2B 1.402(3)
C1B H1B 0.99(2)
C2B C3B 1.367(3)
C2B H2B 1.01(3)
C3B C4B 1.407(3)
C3B H3B 0.96(2)
C4B C12B 1.412(2)
C4B C5B 1.436(3)
C5B C6B 1.346(3)
C5B H5B 0.94(2)
C6B C7B 1.433(3)
C6B H6B 0.95(2)
C7B C8B 1.406(3)
C7B C11B 1.407(2)
C8B C9B 1.372(3)
C8B H8B 0.96(2)
C9B C10B 1.392(3)
C9B H9B 1.00(2)
C10B H10B 0.97(2)
C11B C12B 1.435(3)
N1C C1C 1.332(2)
N1C C12C 1.363(2)
N1C H1NC 0.89(3)
N2C C10C 1.325(2)
N2C C11C 1.350(2)
C1C C2C 1.389(3)
C1C H1C 0.97(2)
C2C C3C 1.374(3)
C2C H2C 0.96(2)
C3C C4C 1.406(3)
C3C H3C 0.98(2)
C4C C12C 1.410(2)
C4C C5C 1.436(2)
C5C C6C 1.350(3)
C5C H5C 0.96(2)
C6C C7C 1.431(3)
C6C H6C 0.97(2)
C7C C11C 1.409(2)
C7C C8C 1.411(3)
C8C C9C 1.363(3)
C8C H8C 0.96(2)
C9C C10C 1.408(3)
C9C H9C 0.98(2)
C10C H10C 0.97(2)
C11C C12C 1.438(2)
N1D C1D 1.330(2)
N1D C12D 1.368(2)
N2D C10D 1.328(2)
N2D C11D 1.360(2)
C1D C2D 1.401(3)
C1D H1D 0.99(2)
C2D C3D 1.365(3)
C2D H2D 0.97(2)
C3D C4D 1.409(3)
C3D H3D 0.94(2)
C4D C12D 1.411(2)
C4D C5D 1.435(3)
C5D C6D 1.349(3)
C5D H5D 0.98(2)
C6D C7D 1.431(3)
C6D H6D 0.97(2)
C7D C8D 1.411(3)
C7D C11D 1.411(2)
C8D C9D 1.364(3)
C8D H8D 0.99(2)
C9D C10D 1.401(3)
C9D H9D 0.97(2)
C10D H10D 0.97(2)
C11D C12D 1.448(2)
B1 F4 1.376(3)
B1 F1 1.381(2)
B1 F3 1.391(3)
B1 F2 1.398(3)
B2 F8 1.376(3)
B2 F7 1.380(2)
B2 F6 1.387(2)
B2 F5 1.393(3)

loop_
_geom_hbond_atom_site_label_D
_geom_hbond_atom_site_label_H
_geom_hbond_atom_site_label_A
_geom_hbond_distance_DH
_geom_hbond_distance_HA
_geom_hbond_distance_DA
_geom_hbond_angle_DHA
N2B H2NB N1D 0.88(2) 2.08(2) 2.946(2) 170(2)
N1C H1NC N2A 0.89(3) 2.11(3) 2.966(2) 162(2)

loop_
_geom_torsion_atom_site_label_1
_geom_torsion_atom_site_label_2
_geom_torsion_atom_site_label_3
_geom_torsion_atom_site_label_4
_geom_torsion
C12A N1A C1A C2A 0.1(3)
N1A C1A C2A C3A -0.2(3)
C1A C2A C3A C4A 0.1(3)
C2A C3A C4A C12A 0.1(3)
C2A C3A C4A C5A 179.11(17)
C3A C4A C5A C6A 179.66(18)
C12A C4A C5A C6A -1.3(3)
C4A C5A C6A C7A 1.6(3)
C5A C6A C7A C8A 178.56(19)
C5A C6A C7A C11A -0.6(3)
C11A C7A C8A C9A 0.2(3)
C6A C7A C8A C9A -178.93(17)
C7A C8A C9A C10A -0.2(3)
C11A N2A C10A C9A 0.4(3)
C8A C9A C10A N2A -0.1(3)
C10A N2A C11A C7A -0.4(2)
C10A N2A C11A C12A 179.55(16)
C8A C7A C11A N2A 0.1(3)
C6A C7A C11A N2A 179.22(16)
C8A C7A C11A C12A -179.85(16)
C6A C7A C11A C12A -0.7(2)
C1A N1A C12A C4A 0.1(2)
C1A N1A C12A C11A -179.18(16)
C3A C4A C12A N1A -0.2(2)
C5A C4A C12A N1A -179.29(16)
C3A C4A C12A C11A 179.11(16)
C5A C4A C12A C11A 0.0(2)
N2A C11A C12A N1A 0.4(2)
C7A C11A C12A N1A -179.72(15)
N2A C11A C12A C4A -178.99(15)
C7A C11A C12A C4A 0.9(2)
C12B N1B C1B C2B -1.0(3)
N1B C1B C2B C3B 1.1(3)
C1B C2B C3B C4B 0.2(3)
C2B C3B C4B C12B -1.5(3)
C2B C3B C4B C5B 179.43(17)
C3B C4B C5B C6B 179.25(19)
C12B C4B C5B C6B 0.2(3)
C4B C5B C6B C7B -0.3(3)
C5B C6B C7B C8B 179.59(18)
C5B C6B C7B C11B 0.0(3)
C11B C7B C8B C9B 0.3(3)
C6B C7B C8B C9B -179.29(17)
C7B C8B C9B C10B -0.7(3)
C11B N2B C10B C9B 0.7(3)
C8B C9B C10B N2B 0.2(3)
C10B N2B C11B C7B -1.1(2)
C10B N2B C11B C12B 178.85(16)
C8B C7B C11B N2B 0.6(2)
C6B C7B C11B N2B -179.86(15)
C8B C7B C11B C12B -179.35(16)
C6B C7B C11B C12B 0.2(2)
C1B N1B C12B C4B -0.4(3)
C1B N1B C12B C11B -179.67(16)
C3B C4B C12B N1B 1.7(3)
C5B C4B C12B N1B -179.24(16)
C3B C4B C12B C11B -179.07(16)
C5B C4B C12B C11B 0.0(2)
N2B C11B C12B N1B -0.9(2)
C7B C11B C12B N1B 179.06(15)
N2B C11B C12B C4B 179.84(15)
C7B C11B C12B C4B -0.2(2)
C12C N1C C1C C2C 0.7(3)
N1C C1C C2C C3C 0.2(3)
C1C C2C C3C C4C -0.9(3)
C2C C3C C4C C12C 0.7(3)
C2C C3C C4C C5C -177.54(17)
C3C C4C C5C C6C 176.92(18)
C12C C4C C5C C6C -1.3(3)
C4C C5C C6C C7C 1.1(3)
C5C C6C C7C C11C 0.8(3)
C5C C6C C7C C8C -178.81(18)
C11C C7C C8C C9C 0.3(3)
C6C C7C C8C C9C 179.90(17)
C7C C8C C9C C10C 0.1(3)
C11C N2C C10C C9C -0.5(3)
C8C C9C C10C N2C 0.0(3)
C10C N2C C11C C7C 0.9(2)
C10C N2C C11C C12C -177.24(16)
C8C C7C C11C N2C -0.8(3)
C6C C7C C11C N2C 179.55(16)
C8C C7C C11C C12C 177.32(15)
C6C C7C C11C C12C -2.3(2)
C1C N1C C12C C4C -0.9(2)
C1C N1C C12C C11C 177.85(16)
C3C C4C C12C N1C 0.2(2)
C5C C4C C12C N1C 178.53(16)
C3C C4C C12C C11C -178.58(16)
C5C C4C C12C C11C -0.3(2)
N2C C11C C12C N1C 1.5(2)
C7C C11C C12C N1C -176.74(15)
N2C C11C C12C C4C -179.70(15)
C7C C11C C12C C4C 2.0(2)
C12D N1D C1D C2D 0.4(3)
N1D C1D C2D C3D 0.0(3)
C1D C2D C3D C4D 0.3(3)
C2D C3D C4D C12D -0.9(3)
C2D C3D C4D C5D 178.80(18)
C3D C4D C5D C6D 179.96(19)
C12D C4D C5D C6D -0.3(3)
C4D C5D C6D C7D -0.5(3)
C5D C6D C7D C8D -179.88(18)
C5D C6D C7D C11D 0.7(3)
C11D C7D C8D C9D 0.2(3)
C6D C7D C8D C9D -179.25(17)
C7D C8D C9D C10D -0.6(3)
C11D N2D C10D C9D -0.2(3)
C8D C9D C10D N2D 0.7(3)
C10D N2D C11D C7D -0.2(2)
C10D N2D C11D C12D 179.64(15)
C8D C7D C11D N2D 0.3(3)
C6D C7D C11D N2D 179.70(16)
C8D C7D C11D C12D -179.62(15)
C6D C7D C11D C12D -0.2(2)
C1D N1D C12D C4D -1.1(2)
C1D N1D C12D C11D 179.74(16)
C3D C4D C12D N1D 1.4(3)
C5D C4D C12D N1D -178.34(16)
C3D C4D C12D C11D -179.45(16)
C5D C4D C12D C11D 0.8(2)
N2D C11D C12D N1D -1.3(2)
C7D C11D C12D N1D 178.61(15)
N2D C11D C12D C4D 179.56(15)
C7D C11D C12D C4D -0.6(2)
